data_7046161
loop_
_publ_author_name
'Gu, Jin-Zhong'
'Cai, Yan'
'Qian, Zi-Yue'
'Wen, Min'
'Shi, Zi-Fa'
'Lv, Dong-Yu'
'Kirillov, Alexander M.'

_publ_section_title
;
 A new series of Co, Ni, Zn, and Cd metal-organic architectures driven by
 an unsymmetrical biphenyl-tricarboxylic acid: hydrothermal assembly,
 structural features and properties.
;
_journal_issue 22
_journal_name_full 'Dalton transactions (Cambridge, England : 2003)'
_journal_page_first 7431
_journal_page_last 7444
_journal_paper_doi 10.1039/c8dt01299g
_journal_volume 47
_journal_year 2018
_chemical_formula_sum 'C66 H46 N8 O22 Zn3'
_chemical_formula_weight 1499.22
_space_group_crystal_system monoclinic
_space_group_IT_number 5
_space_group_name_Hall 'C 2y'
_space_group_name_H-M_alt 'C 1 2 1'
_symmetry_space_group_name_Hall 'C 2y'
_symmetry_space_group_name_H-M 'C 1 2 1'
_atom_sites_solution_hydrogens mixed
_audit_creation_method SHELXL-2014/7
_audit_update_record
;
2017-12-06 deposited with the CCDC.
2018-04-30 downloaded from the CCDC.
;
_cell_angle_alpha 90
_cell_angle_beta 109.037(5)
_cell_angle_gamma 90
_cell_formula_units_Z 2
_cell_length_a 11.2162(4)
_cell_length_b 23.1617(10)
_cell_length_c 14.1043(7)
_cell_measurement_reflns_used 6223
_cell_measurement_temperature 293(2)
_cell_measurement_theta_max 25.050
_cell_measurement_theta_min 3.264
_cell_volume 3463.7(3)
_computing_cell_refinement 'Bruker SAINT'
_computing_data_collection 'Bruker APEX2'
_computing_data_reduction 'Bruker SAINT'
_computing_molecular_graphics 'Bruker SHELXTL'
_computing_publication_material 'Bruker SHELXTL'
_computing_structure_refinement 'SHELXL-2014/7 (Sheldrick, 2014)'
_computing_structure_solution 'SHELXL-2014/7 (Sheldrick, 2014)'
_diffrn_ambient_temperature 293(2)
_diffrn_measured_fraction_theta_full 0.997
_diffrn_measured_fraction_theta_max 0.997
_diffrn_measurement_device_type 'Bruker APE-II CCD'
_diffrn_measurement_method '\f and \w scans'
_diffrn_radiation_type MoK\a
_diffrn_radiation_wavelength 0.71073
_diffrn_reflns_av_R_equivalents 0.0324
_diffrn_reflns_av_unetI/netI 0.0760
_diffrn_reflns_Laue_measured_fraction_full 0.997
_diffrn_reflns_Laue_measured_fraction_max 0.997
_diffrn_reflns_limit_h_max 13
_diffrn_reflns_limit_h_min -12
_diffrn_reflns_limit_k_max 27
_diffrn_reflns_limit_k_min -24
_diffrn_reflns_limit_l_max 16
_diffrn_reflns_limit_l_min -16
_diffrn_reflns_number 6223
_diffrn_reflns_point_group_measured_fraction_full 0.724
_diffrn_reflns_point_group_measured_fraction_max 0.725
_diffrn_reflns_theta_full 25.050
_diffrn_reflns_theta_max 25.050
_diffrn_reflns_theta_min 3.264
_diffrn_source 'fine-focus sealed tube'
_exptl_absorpt_coefficient_mu 1.111
_exptl_absorpt_correction_T_max 0.776
_exptl_absorpt_correction_T_min 0.739
_exptl_absorpt_correction_type multi-scan
_exptl_absorpt_process_details SADABS
_exptl_crystal_colour colourless
_exptl_crystal_density_diffrn 1.437
_exptl_crystal_description block
_exptl_crystal_F_000 1528
_exptl_crystal_size_max 0.290
_exptl_crystal_size_mid 0.250
_exptl_crystal_size_min 0.240
_exptl_transmission_factor_max 0.766
_exptl_transmission_factor_min 0.732
_platon_squeeze_details
;
;
_refine_diff_density_max 0.426
_refine_diff_density_min -0.348
_refine_diff_density_rms 0.073
_refine_ls_abs_structure_details
;
 Flack x determined using 797 quotients [(I+)-(I-)]/[(I+)+(I-)]
 (Parsons, Flack and Wagner, Acta Cryst. B69 (2013) 249-259).
;
_refine_ls_abs_structure_Flack 0.047(16)
_refine_ls_extinction_method none
_refine_ls_goodness_of_fit_ref 0.889
_refine_ls_hydrogen_treatment constr
_refine_ls_matrix_type full
_refine_ls_number_parameters 447
_refine_ls_number_reflns 4454
_refine_ls_number_restraints 114
_refine_ls_restrained_S_all 0.914
_refine_ls_R_factor_all 0.0800
_refine_ls_R_factor_gt 0.0599
_refine_ls_shift/su_max 0.000
_refine_ls_shift/su_mean 0.000
_refine_ls_structure_factor_coef Fsqd
_refine_ls_weighting_details 'w=1/[\s^2^(Fo^2^)+(0.1060P)^2^+6.2749P] where P=(Fo^2^+2Fc^2^)/3'
_refine_ls_weighting_scheme calc
_refine_ls_wR_factor_gt 0.1512
_refine_ls_wR_factor_ref 0.1717
_reflns_Friedel_coverage 0.415
_reflns_Friedel_fraction_full 0.437
_reflns_Friedel_fraction_max 0.437
_reflns_number_gt 3421
_reflns_number_total 4454
_reflns_threshold_expression 'I > 2\s(I)'
_cod_data_source_file c8dt01299g2.cif
_cod_data_source_block 334-1Zn
_cod_depositor_comments 'Adding full bibliography for 7046153--7046164.cif.'
_cod_database_code 7046161
_shelx_shelxl_version_number 2014/7
_shelx_space_group_comment
;
The symmetry employed for this shelxl refinement is uniquely defined
by the following loop, which should always be used as a source of
symmetry information in preference to the above space-group names.
They are only intended as comments.
;
_shelx_estimated_absorpt_t_min 0.739
_shelx_estimated_absorpt_t_max 0.776

loop_
_space_group_symop_operation_xyz
'x, y, z'
'-x, y, -z'
'x+1/2, y+1/2, z'
'-x+1/2, y+1/2, -z'

loop_
_atom_site_label
_atom_site_type_symbol
_atom_site_fract_x
_atom_site_fract_y
_atom_site_fract_z
_atom_site_U_iso_or_equiv
_atom_site_adp_type
_atom_site_occupancy
_atom_site_site_symmetry_order
_atom_site_calc_flag
_atom_site_refinement_flags_posn
_atom_site_refinement_flags_adp
_atom_site_refinement_flags_occupancy
Zn1 Zn 0.84512(10) 0.27676(6) 0.70067(8) 0.0476(3) Uani 1 1 d . . .
Zn2 Zn 0.0000 0.47885(7) 0.5000 0.0502(5) Uani 1 2 d S T P
N1 N 0.7267(13) 0.1933(6) 1.0642(8) 0.085(4) Uani 1 1 d . . .
N2 N 0.8347(9) 0.2316(6) 0.5696(8) 0.070(3) Uani 1 1 d . . .
N3 N 0.8350(8) 0.1885(4) 0.7430(7) 0.054(2) Uani 1 1 d . . .
N4 N 0.0002(9) 0.5493(5) 0.5954(8) 0.066(3) Uani 1 1 d . . .
O1 O 0.6770(7) 0.3003(3) 0.7046(5) 0.0519(18) Uani 1 1 d . . .
O2 O 0.6431(8) 0.3863(4) 0.6292(7) 0.081(3) Uani 1 1 d . . .
O3 O 0.1819(7) 0.4458(3) 0.5330(6) 0.0562(19) Uani 1 1 d . . .
O4 O 0.0746(7) 0.4186(4) 0.6297(7) 0.070(2) Uani 1 1 d . . .
O5 O 1.0415(9) 0.3009(5) 1.1648(7) 0.099(3) Uani 1 1 d . . .
O6 O 0.9164(8) 0.2495(6) 1.2183(7) 0.117(5) Uani 1 1 d . . .
O7 O 0.8166(15) 0.1629(6) 1.0690(11) 0.138(6) Uani 1 1 d . . .
O8 O 0.6438(10) 0.1836(6) 1.0983(11) 0.132(5) Uani 1 1 d . . .
O9 O 0.8734(9) 0.3535(5) 0.6330(10) 0.121(5) Uani 1 1 d . . .
H9A H 0.9363 0.3738 0.6327 0.145 Uiso 1 1 d R U .
H9B H 0.8008 0.3640 0.6329 0.145 Uiso 1 1 d R U .
O10 O 0.0612(19) 0.4369(8) 0.1676(11) 0.182(7) Uani 1 1 d D . .
H10A H 0.0553 0.4003 0.1663 0.219 Uiso 1 1 d R U .
H10B H 0.0635 0.4158 0.2187 0.219 Uiso 1 1 d DR U .
O11 O 0.696(3) 0.4941(9) 0.7131(17) 0.269(13) Uani 1 1 d . . .
H11A H 0.7642 0.4775 0.7467 0.322 Uiso 1 1 d R U .
H11B H 0.6785 0.4607 0.6872 0.322 Uiso 1 1 d R U .
C1 C 0.6176(9) 0.3470(5) 0.6807(7) 0.051(3) Uani 1 1 d . . .
C2 C 0.5047(8) 0.3558(4) 0.7137(7) 0.039(2) Uani 1 1 d . . .
C3 C 0.3970(9) 0.3808(4) 0.6484(7) 0.042(2) Uani 1 1 d . . .
H3 H 0.3966 0.3927 0.5854 0.051 Uiso 1 1 calc R U .
C4 C 0.2890(9) 0.3883(5) 0.6755(8) 0.048(2) Uani 1 1 d . . .
C5 C 0.1759(10) 0.4194(4) 0.6078(9) 0.050(3) Uani 1 1 d . . .
C6 C 0.2878(10) 0.3667(7) 0.7663(9) 0.069(4) Uani 1 1 d . . .
H6 H 0.2141 0.3681 0.7828 0.083 Uiso 1 1 calc R U .
C7 C 0.3945(10) 0.3433(6) 0.8322(8) 0.067(4) Uani 1 1 d . . .
H7 H 0.3934 0.3316 0.8950 0.081 Uiso 1 1 calc R U .
C8 C 0.5067(10) 0.3362(5) 0.8082(7) 0.053(3) Uani 1 1 d . . .
C9 C 0.6210(9) 0.3167(5) 0.8890(7) 0.050(3) Uani 1 1 d . . .
C10 C 0.6215(10) 0.2643(5) 0.9382(7) 0.050(3) Uani 1 1 d . . .
H10 H 0.5529 0.2393 0.9179 0.060 Uiso 1 1 calc R U .
C11 C 0.7276(10) 0.2509(5) 1.0182(7) 0.055(3) Uani 1 1 d . . .
C12 C 0.8303(9) 0.2863(6) 1.0568(7) 0.052(3) Uani 1 1 d . . .
C13 C 0.9370(11) 0.2766(8) 1.1538(7) 0.070(3) Uani 1 1 d . . .
C14 C 0.8263(10) 0.3380(6) 1.0034(7) 0.060(3) Uani 1 1 d . . .
H14 H 0.8947 0.3631 1.0231 0.073 Uiso 1 1 calc R U .
C15 C 0.7231(10) 0.3519(6) 0.9228(8) 0.056(3) Uani 1 1 d . . .
H15 H 0.7230 0.3867 0.8899 0.067 Uiso 1 1 calc R U .
C16 C 0.8313(14) 0.2536(8) 0.4807(11) 0.096(5) Uani 1 1 d . U .
H16 H 0.8302 0.2935 0.4721 0.115 Uiso 1 1 calc R U .
C17 C 0.8295(18) 0.2165(11) 0.3990(15) 0.113(4) Uani 1 1 d . U .
H17 H 0.8258 0.2326 0.3376 0.136 Uiso 1 1 calc R U .
C18 C 0.8327(19) 0.1651(11) 0.4087(15) 0.113(4) Uani 1 1 d . U .
H18 H 0.8339 0.1427 0.3543 0.136 Uiso 1 1 calc R U .
C19 C 0.8348(15) 0.1377(9) 0.4935(14) 0.098(4) Uani 1 1 d . U .
C20 C 0.8362(10) 0.1742(6) 0.5757(10) 0.064(4) Uani 1 1 d . . .
C21 C 0.8406(14) 0.0755(9) 0.5235(15) 0.098(4) Uani 1 1 d . U .
H21 H 0.8360 0.0489 0.4730 0.118 Uiso 1 1 calc R U .
C22 C 0.8506(16) 0.0552(9) 0.6051(15) 0.104(3) Uani 1 1 d . U .
H22 H 0.8609 0.0155 0.6144 0.124 Uiso 1 1 calc R U .
C23 C 0.8470(16) 0.0907(8) 0.6882(16) 0.103(3) Uani 1 1 d . U .
C24 C 0.8408(10) 0.1507(6) 0.6735(11) 0.068(4) Uani 1 1 d . . .
C25 C 0.8521(16) 0.0734(9) 0.7816(16) 0.105(3) Uani 1 1 d . U .
H25 H 0.8587 0.0340 0.7953 0.126 Uiso 1 1 calc R U .
C26 C 0.848(2) 0.1086(10) 0.8542(17) 0.127(7) Uani 1 1 d . U .
H26 H 0.8489 0.0945 0.9161 0.152 Uiso 1 1 calc R U .
C27 C 0.8431(14) 0.1686(7) 0.8340(12) 0.088(4) Uani 1 1 d . U .
H27 H 0.8455 0.1946 0.8848 0.105 Uiso 1 1 calc R U .
C28 C 0.0002(15) 0.5458(10) 0.6904(11) 0.106(6) Uani 1 1 d . . .
H28 H -0.0004 0.5107 0.7225 0.127 Uiso 1 1 calc R U .
C29 C 0.001(2) 0.6027(14) 0.7401(13) 0.142(10) Uani 1 1 d . . .
H29 H 0.0052 0.6043 0.8069 0.170 Uiso 1 1 calc R U .
C30 C -0.003(2) 0.6457(12) 0.694(2) 0.131(8) Uani 1 1 d . U .
H30 H -0.0119 0.6792 0.7276 0.158 Uiso 1 1 calc R U .
C31 C 0.0028(13) 0.6541(7) 0.6033(15) 0.091(4) Uani 1 1 d . U .
C32 C 0.0010(11) 0.6012(5) 0.5499(9) 0.061(3) Uani 1 1 d . U .
C33 C 0.0012(16) 0.7058(7) 0.5409(12) 0.097(5) Uani 1 1 d . U .

loop_
_atom_site_aniso_label
_atom_site_aniso_U_11
_atom_site_aniso_U_22
_atom_site_aniso_U_33
_atom_site_aniso_U_23
_atom_site_aniso_U_13
_atom_site_aniso_U_12
Zn1 0.0347(6) 0.0587(7) 0.0446(6) 0.0012(6) 0.0063(4) -0.0015(6)
Zn2 0.0355(8) 0.0466(10) 0.0555(10) 0.000 -0.0027(7) 0.000
N1 0.088(8) 0.101(10) 0.062(7) 0.039(7) 0.020(6) 0.032(8)
N2 0.039(5) 0.119(11) 0.051(6) -0.011(6) 0.013(4) -0.002(6)
N3 0.039(4) 0.067(6) 0.059(6) 0.006(5) 0.020(4) -0.005(5)
N4 0.044(5) 0.078(8) 0.068(7) -0.021(6) 0.009(5) -0.011(6)
O1 0.045(4) 0.051(5) 0.058(4) 0.001(4) 0.014(3) -0.004(4)
O2 0.062(5) 0.102(7) 0.094(6) 0.043(6) 0.047(5) 0.022(5)
O3 0.035(4) 0.048(5) 0.074(5) 0.013(4) 0.001(3) 0.006(4)
O4 0.033(4) 0.081(6) 0.091(6) 0.024(5) 0.015(4) 0.011(4)
O5 0.058(6) 0.122(10) 0.088(7) 0.025(6) -0.016(5) 0.011(6)
O6 0.050(5) 0.241(16) 0.062(5) 0.057(8) 0.019(4) 0.043(7)
O7 0.158(12) 0.118(11) 0.160(12) 0.074(9) 0.081(10) 0.086(10)
O8 0.066(6) 0.146(11) 0.186(12) 0.088(10) 0.043(8) 0.005(7)
O9 0.053(5) 0.092(8) 0.223(14) 0.076(9) 0.055(8) 0.014(6)
O10 0.24(2) 0.158(15) 0.126(13) -0.012(12) 0.032(12) 0.016(16)
O11 0.42(4) 0.146(18) 0.24(3) 0.012(17) 0.12(3) -0.02(2)
C1 0.031(5) 0.072(8) 0.042(6) 0.011(6) 0.003(4) -0.002(6)
C2 0.024(4) 0.043(5) 0.043(5) 0.001(4) 0.001(4) 0.000(4)
C3 0.036(5) 0.045(6) 0.038(5) 0.012(4) 0.001(4) -0.002(5)
C4 0.028(5) 0.049(6) 0.056(6) 0.015(5) -0.001(4) 0.000(5)
C5 0.042(6) 0.035(6) 0.065(7) -0.008(5) 0.005(5) -0.014(5)
C6 0.029(5) 0.110(11) 0.066(7) 0.022(7) 0.014(5) 0.005(7)
C7 0.034(5) 0.116(11) 0.057(6) 0.041(7) 0.022(5) 0.019(7)
C8 0.045(6) 0.080(8) 0.029(5) 0.004(5) 0.006(4) 0.009(6)
C9 0.030(5) 0.077(8) 0.045(6) 0.013(5) 0.017(4) 0.006(5)
C10 0.055(6) 0.057(7) 0.037(5) 0.012(5) 0.014(4) 0.011(5)
C11 0.052(7) 0.079(8) 0.038(5) 0.021(5) 0.018(5) 0.026(6)
C12 0.036(5) 0.079(8) 0.036(5) 0.011(6) 0.007(4) 0.013(6)
C13 0.055(7) 0.115(10) 0.043(6) 0.014(9) 0.018(5) 0.022(9)
C14 0.037(5) 0.099(10) 0.039(5) 0.013(6) 0.004(4) 0.012(6)
C15 0.043(6) 0.074(8) 0.046(6) 0.004(6) 0.006(5) -0.006(6)
C16 0.078(8) 0.137(11) 0.076(8) 0.009(7) 0.030(6) 0.000(8)
C17 0.092(6) 0.159(9) 0.094(6) -0.010(7) 0.038(5) -0.001(7)
C18 0.092(6) 0.158(9) 0.095(6) -0.012(7) 0.037(5) 0.000(7)
C19 0.062(5) 0.110(7) 0.114(7) -0.037(6) 0.019(5) 0.001(6)
C20 0.038(6) 0.085(10) 0.068(8) -0.041(7) 0.014(5) -0.001(6)
C21 0.063(5) 0.109(7) 0.115(7) -0.038(6) 0.018(5) 0.002(6)
C22 0.081(5) 0.084(6) 0.141(7) -0.021(5) 0.028(5) -0.004(5)
C23 0.080(5) 0.084(5) 0.139(7) -0.019(5) 0.029(5) -0.005(4)
C24 0.032(6) 0.068(8) 0.099(10) -0.041(8) 0.016(6) -0.006(6)
C25 0.082(5) 0.086(6) 0.140(7) -0.017(5) 0.027(5) -0.006(5)
C26 0.119(11) 0.133(12) 0.139(11) 0.041(9) 0.057(9) -0.005(9)
C27 0.083(8) 0.091(9) 0.095(9) 0.030(7) 0.038(7) 0.003(7)
C28 0.081(10) 0.167(18) 0.064(9) -0.035(11) 0.017(8) -0.007(12)
C29 0.104(14) 0.25(3) 0.059(11) -0.045(16) 0.015(10) -0.023(19)
C30 0.112(12) 0.118(12) 0.145(13) -0.015(10) 0.016(10) 0.008(10)
C31 0.056(7) 0.074(8) 0.123(10) -0.024(8) 0.004(7) -0.003(7)
C32 0.037(5) 0.042(6) 0.087(7) -0.002(5) -0.003(5) 0.010(5)
C33 0.068(7) 0.070(8) 0.131(11) -0.018(7) 0.003(9) -0.009(7)

loop_
_atom_type_symbol
_atom_type_description
_atom_type_scat_dispersion_real
_atom_type_scat_dispersion_imag
_atom_type_scat_source
C C 0.0033 0.0016 'International Tables Vol C Tables 4.2.6.8 and 6.1.1.4'
H H 0.0000 0.0000 'International Tables Vol C Tables 4.2.6.8 and 6.1.1.4'
N N 0.0061 0.0033 'International Tables Vol C Tables 4.2.6.8 and 6.1.1.4'
O O 0.0106 0.0060 'International Tables Vol C Tables 4.2.6.8 and 6.1.1.4'
Zn Zn 0.2839 1.4301 'International Tables Vol C Tables 4.2.6.8 and 6.1.1.4'

loop_
_geom_angle_atom_site_label_1
_geom_angle_atom_site_label_2
_geom_angle_atom_site_label_3
_geom_angle
_geom_angle_site_symmetry_1
_geom_angle_site_symmetry_3
O5 Zn1 O1 102.4(4) 2_757 .
O5 Zn1 O9 93.0(5) 2_757 .
O1 Zn1 O9 93.8(3) . .
O5 Zn1 N2 144.8(4) 2_757 .
O1 Zn1 N2 112.5(3) . .
O9 Zn1 N2 89.7(6) . .
O5 Zn1 N3 94.5(4) 2_757 .
O1 Zn1 N3 96.7(3) . .
O9 Zn1 N3 165.5(4) . .
N2 Zn1 N3 77.1(4) . .
O3 Zn2 O3 137.0(4) 2_556 .
O3 Zn2 N4 110.1(3) 2_556 2_556
O3 Zn2 N4 102.9(3) . 2_556
O3 Zn2 N4 102.9(3) 2_556 .
O3 Zn2 N4 110.1(3) . .
N4 Zn2 N4 79.0(6) 2_556 .
O3 Zn2 O4 60.7(3) 2_556 2_556
O3 Zn2 O4 91.8(3) . 2_556
N4 Zn2 O4 92.2(4) 2_556 2_556
N4 Zn2 O4 157.7(3) . 2_556
O3 Zn2 O4 91.8(3) 2_556 .
O3 Zn2 O4 60.7(3) . .
N4 Zn2 O4 157.7(3) 2_556 .
N4 Zn2 O4 92.2(4) . .
O4 Zn2 O4 102.7(5) 2_556 .
O3 Zn2 C5 30.0(3) 2_556 2_556
O3 Zn2 C5 117.3(3) . 2_556
N4 Zn2 C5 101.7(4) 2_556 2_556
N4 Zn2 C5 130.9(3) . 2_556
O4 Zn2 C5 30.7(3) 2_556 2_556
O4 Zn2 C5 99.6(3) . 2_556
O8 N1 O7 127.4(13) . .
O8 N1 C11 117.4(12) . .
O7 N1 C11 115.0(12) . .
C20 N2 C16 115.8(13) . .
C20 N2 Zn1 116.5(9) . .
C16 N2 Zn1 127.7(12) . .
C27 N3 C24 118.4(13) . .
C27 N3 Zn1 127.1(10) . .
C24 N3 Zn1 113.6(9) . .
C28 N4 C32 121.7(13) . .
C28 N4 Zn2 126.0(12) . .
C32 N4 Zn2 112.3(8) . .
C1 O1 Zn1 131.0(6) . .
C5 O3 Zn2 92.8(6) . .
C5 O4 Zn2 85.3(6) . .
C13 O5 Zn1 105.7(8) . 2_757
Zn1 O9 H9A 136.4 . .
Zn1 O9 H9B 87.6 . .
H9A O9 H9B 129.5 . .
H10A O10 H10B 55.6 . .
H11A O11 H11B 82.4 . .
O1 C1 O2 125.4(10) . .
O1 C1 C2 117.5(9) . .
O2 C1 C2 117.1(10) . .
C8 C2 C3 120.5(8) . .
C8 C2 C1 119.9(8) . .
C3 C2 C1 119.5(8) . .
C2 C3 C4 121.2(8) . .
C2 C3 H3 119.4 . .
C4 C3 H3 119.4 . .
C6 C4 C3 118.7(9) . .
C6 C4 C5 120.2(9) . .
C3 C4 C5 121.1(9) . .
O3 C5 O4 121.0(10) . .
O3 C5 C4 120.6(9) . .
O4 C5 C4 118.4(10) . .
C7 C6 C4 120.3(9) . .
C7 C6 H6 119.9 . .
C4 C6 H6 119.9 . .
C6 C7 C8 122.3(9) . .
C6 C7 H7 118.9 . .
C8 C7 H7 118.9 . .
C2 C8 C7 116.8(9) . .
C2 C8 C9 124.8(9) . .
C7 C8 C9 117.8(8) . .
C15 C9 C10 118.7(10) . .
C15 C9 C8 120.4(10) . .
C10 C9 C8 120.6(10) . .
C11 C10 C9 117.6(11) . .
C11 C10 H10 121.2 . .
C9 C10 H10 121.2 . .
C12 C11 C10 125.3(10) . .
C12 C11 N1 119.2(10) . .
C10 C11 N1 115.5(11) . .
C11 C12 C14 114.8(9) . .
C11 C12 C13 125.7(12) . .
C14 C12 C13 119.3(12) . .
O6 C13 O5 123.0(11) . .
O6 C13 C12 118.5(12) . .
O5 C13 C12 118.2(11) . .
C15 C14 C12 121.0(12) . .
C15 C14 H14 119.5 . .
C12 C14 H14 119.5 . .
C9 C15 C14 122.5(12) . .
C9 C15 H15 118.7 . .
C14 C15 H15 118.7 . .
N2 C16 C17 120.8(18) . .
N2 C16 H16 119.6 . .
C17 C16 H16 119.6 . .
C18 C17 C16 121(2) . .
C18 C17 H17 119.6 . .
C16 C17 H17 119.6 . .
C17 C18 C19 124(2) . .
C17 C18 H18 117.9 . .
C19 C18 H18 117.9 . .
C18 C19 C20 115.6(19) . .
C18 C19 C21 133.8(18) . .
C20 C19 C21 110.6(17) . .
N2 C20 C19 122.8(15) . .
N2 C20 C24 115.2(10) . .
C19 C20 C24 122.0(15) . .
C22 C21 C19 128.5(18) . .
C22 C21 H21 115.7 . .
C19 C21 H21 115.7 . .
C21 C22 C23 122(2) . .
C21 C22 H22 118.9 . .
C23 C22 H22 118.9 . .
C25 C23 C24 114.8(17) . .
C25 C23 C22 128.0(19) . .
C24 C23 C22 117.2(18) . .
N3 C24 C23 123.6(15) . .
N3 C24 C20 117.0(13) . .
C23 C24 C20 119.4(13) . .
C23 C25 C26 125(2) . .
C23 C25 H25 117.7 . .
C26 C25 H25 117.7 . .
C25 C26 C27 117.4(19) . .
C25 C26 H26 121.3 . .
C27 C26 H26 121.3 . .
N3 C27 C26 121.1(17) . .
N3 C27 H27 119.5 . .
C26 C27 H27 119.5 . .
N4 C28 C29 114.3(19) . .
N4 C28 H28 122.8 . .
C29 C28 H28 122.8 . .
C30 C29 C28 120(2) . .
C30 C29 H29 120.1 . .
C28 C29 H29 120.2 . .
C29 C30 C31 131(3) . .
C29 C30 H30 114.6 . .
C31 C30 H30 114.6 . .
C30 C31 C32 112.7(19) . .
C30 C31 C33 134.6(18) . .
C32 C31 C33 112.5(15) . .
N4 C32 C32 118.2(7) . 2_556
N4 C32 C31 120.5(13) . .
C32 C32 C31 121.3(10) 2_556 .
C33 C33 C31 126.2(9) 2_556 .

loop_
_geom_bond_atom_site_label_1
_geom_bond_atom_site_label_2
_geom_bond_distance
_geom_bond_site_symmetry_2
Zn1 O5 1.989(9) 2_757
Zn1 O1 1.982(7) .
Zn1 O9 2.089(10) .
Zn1 N2 2.093(11) .
Zn1 N3 2.143(10) .
Zn2 O3 2.084(7) 2_556
Zn2 O3 2.084(7) .
Zn2 N4 2.114(10) 2_556
Zn2 N4 2.114(10) .
Zn2 O4 2.235(8) 2_556
Zn2 O4 2.235(8) .
Zn2 C5 2.478(11) 2_556
N1 O8 1.200(13) .
N1 O7 1.214(15) .
N1 C11 1.485(16) .
N2 C20 1.333(18) .
N2 C16 1.343(17) .
N3 C27 1.338(16) .
N3 C24 1.332(15) .
N4 C28 1.342(17) .
N4 C32 1.363(17) .
O1 C1 1.256(13) .
O2 C1 1.255(13) .
O3 C5 1.241(13) .
O4 C5 1.270(12) .
O5 C13 1.264(16) .
O5 Zn1 1.989(9) 2_757
O6 C13 1.188(15) .
O9 H9A 0.8500 .
O9 H9B 0.8501 .
O10 H10A 0.8503 .
O10 H10B 0.8638 .
O11 H11A 0.8499 .
O11 H11B 0.8503 .
C1 C2 1.498(13) .
C2 C8 1.403(13) .
C2 C3 1.384(13) .
C3 C4 1.395(13) .
C3 H3 0.9300 .
C4 C6 1.379(15) .
C4 C5 1.500(14) .
C6 C7 1.365(15) .
C6 H6 0.9300 .
C7 C8 1.414(14) .
C7 H7 0.9300 .
C8 C9 1.481(14) .
C9 C15 1.359(15) .
C9 C10 1.399(15) .
C10 C11 1.381(14) .
C10 H10 0.9300 .
C11 C12 1.374(16) .
C12 C14 1.408(17) .
C12 C13 1.512(14) .
C14 C15 1.370(14) .
C14 H14 0.9300 .
C15 H15 0.9300 .
C16 C17 1.43(2) .
C16 H16 0.9300 .
C17 C18 1.20(3) .
C17 H17 0.9300 .
C18 C19 1.35(3) .
C18 H18 0.9300 .
C19 C20 1.431(19) .
C19 C21 1.50(3) .
C20 C24 1.47(2) .
C21 C22 1.21(2) .
C21 H21 0.9300 .
C22 C23 1.44(2) .
C22 H22 0.9300 .
C23 C25 1.36(2) .
C23 C24 1.40(2) .
C25 C26 1.32(3) .
C25 H25 0.9300 .
C26 C27 1.42(2) .
C26 H26 0.9300 .
C27 H27 0.9300 .
C28 C29 1.49(3) .
C28 H28 0.9300 .
C29 C30 1.18(3) .
C29 H29 0.9300 .
C30 C31 1.32(3) .
C30 H30 0.9300 .
C31 C32 1.436(19) .
C31 C33 1.48(2) .
C32 C32 1.40(3) 2_556
C33 C33 1.15(3) 2_556

loop_
_geom_hbond_atom_site_label_D
_geom_hbond_atom_site_label_H
_geom_hbond_atom_site_label_A
_geom_hbond_distance_DH
_geom_hbond_distance_HA
_geom_hbond_distance_DA
_geom_hbond_angle_DHA
_geom_hbond_site_symmetry_A
C28 H28 O10 0.93 2.55 3.43(3) 158.2 2_556
C17 H17 O6 0.93 2.27 3.11(2) 149.9 1_554
C16 H16 O9 0.93 2.57 3.09(2) 115.5 .
C10 H10 O8 0.93 2.50 3.408(17) 164.9 2_657
O11 H11B O2 0.85 1.89 2.74(2) 178.8 .
O11 H11A O10 0.85 2.15 3.00(3) 179.0 2_656
O10 H10B O9 0.86 2.45 3.29(2) 165.4 2_656
O10 H10A O5 0.85 2.31 3.16(2) 179.2 1_454
O9 H9B O2 0.85 1.83 2.677(12) 178.5 .
O9 H9B O1 0.85 2.46 2.973(11) 119.7 .
O9 H9A O4 0.85 1.88 2.727(12) 179.0 1_655
C28 H28 O10 0.93 2.55 3.43(3) 158.2 2_556
C17 H17 O6 0.93 2.27 3.11(2) 149.9 1_554
C16 H16 O9 0.93 2.57 3.09(2) 115.5 .
C10 H10 O8 0.93 2.50 3.408(17) 164.9 2_657
O11 H11B O2 0.85 1.89 2.74(2) 178.8 .
O11 H11A O10 0.85 2.15 3.00(3) 179.0 2_656
O10 H10B O9 0.86 2.45 3.29(2) 165.4 2_656
O10 H10A O5 0.85 2.31 3.16(2) 179.2 1_454
O9 H9B O2 0.85 1.83 2.677(12) 178.5 .
O9 H9B O1 0.85 2.46 2.973(11) 119.7 .
O9 H9A O4 0.85 1.88 2.727(12) 179.0 1_655
O9 H9A O4 0.85 1.88 2.727(12) 179.0 1_655
O9 H9B O1 0.85 2.46 2.973(11) 119.7 .
O9 H9B O2 0.85 1.83 2.677(12) 178.5 .
O10 H10A O5 0.85 2.31 3.16(2) 179.2 1_454
O10 H10B O9 0.86 2.45 3.29(2) 165.4 2_656
O11 H11A O10 0.85 2.15 3.00(3) 179.0 2_656
O11 H11B O2 0.85 1.89 2.74(2) 178.8 .
C10 H10 O8 0.93 2.50 3.408(17) 164.9 2_657
C16 H16 O9 0.93 2.57 3.09(2) 115.5 .
C17 H17 O6 0.93 2.27 3.11(2) 149.9 1_554
C28 H28 O10 0.93 2.55 3.43(3) 158.2 2_556
O9 H9A O4 0.85 1.88 2.727(12) 179.0 1_655
O9 H9B O1 0.85 2.46 2.973(11) 119.7 .
O9 H9B O2 0.85 1.83 2.677(12) 178.5 .
O10 H10A O5 0.85 2.31 3.16(2) 179.2 1_454
O10 H10B O9 0.86 2.45 3.29(2) 165.4 2_656
O11 H11A O10 0.85 2.15 3.00(3) 179.0 2_656
O11 H11B O2 0.85 1.89 2.74(2) 178.8 .
C10 H10 O8 0.93 2.50 3.408(17) 164.9 2_657
C16 H16 O9 0.93 2.57 3.09(2) 115.5 .
C17 H17 O6 0.93 2.27 3.11(2) 149.9 1_554
C28 H28 O10 0.93 2.55 3.43(3) 158.2 2_556

loop_
_geom_torsion_atom_site_label_1
_geom_torsion_atom_site_label_2
_geom_torsion_atom_site_label_3
_geom_torsion_atom_site_label_4
_geom_torsion
_geom_torsion_site_symmetry_1
_geom_torsion_site_symmetry_4
Zn1 O1 C1 O2 15.2(17) . .
Zn1 O1 C1 C2 -166.7(6) . .
O1 C1 C2 C8 37.9(15) . .
O2 C1 C2 C8 -143.8(11) . .
O1 C1 C2 C3 -138.9(10) . .
O2 C1 C2 C3 39.4(15) . .
C8 C2 C3 C4 1.5(16) . .
C1 C2 C3 C4 178.3(10) . .
C2 C3 C4 C6 -4.5(17) . .
C2 C3 C4 C5 175.2(9) . .
Zn2 O3 C5 O4 4.6(11) . .
Zn2 O3 C5 C4 -174.7(8) . .
Zn2 O4 C5 O3 -4.3(10) . .
Zn2 O4 C5 C4 175.1(8) . .
C6 C4 C5 O3 170.0(12) . .
C3 C4 C5 O3 -9.7(16) . .
C6 C4 C5 O4 -9.4(16) . .
C3 C4 C5 O4 171.0(10) . .
C3 C4 C6 C7 6(2) . .
C5 C4 C6 C7 -173.6(13) . .
C4 C6 C7 C8 -5(2) . .
C3 C2 C8 C7 0.1(17) . .
C1 C2 C8 C7 -176.7(12) . .
C3 C2 C8 C9 -170.8(11) . .
C1 C2 C8 C9 12.4(18) . .
C6 C7 C8 C2 2(2) . .
C6 C7 C8 C9 173.1(13) . .
C2 C8 C9 C15 55.6(17) . .
C7 C8 C9 C15 -115.2(13) . .
C2 C8 C9 C10 -130.5(11) . .
C7 C8 C9 C10 58.7(16) . .
C15 C9 C10 C11 -0.9(14) . .
C8 C9 C10 C11 -174.8(9) . .
C9 C10 C11 C12 3.6(15) . .
C9 C10 C11 N1 -176.5(9) . .
O8 N1 C11 C12 120.1(14) . .
O7 N1 C11 C12 -54.8(17) . .
O8 N1 C11 C10 -59.9(16) . .
O7 N1 C11 C10 125.3(14) . .
C10 C11 C12 C14 -4.8(15) . .
N1 C11 C12 C14 175.3(9) . .
C10 C11 C12 C13 169.5(10) . .
N1 C11 C12 C13 -10.4(16) . .
Zn1 O5 C13 O6 5(2) 2_757 .
Zn1 O5 C13 C12 -179.4(10) 2_757 .
C11 C12 C13 O6 -27(2) . .
C14 C12 C13 O6 147.4(15) . .
C11 C12 C13 O5 157.9(13) . .
C14 C12 C13 O5 -28.1(18) . .
C11 C12 C14 C15 3.4(15) . .
C13 C12 C14 C15 -171.2(10) . .
C10 C9 C15 C14 -0.2(16) . .
C8 C9 C15 C14 173.7(10) . .
C12 C14 C15 C9 -1.1(17) . .
C20 N2 C16 C17 0(2) . .
Zn1 N2 C16 C17 177.3(11) . .
N2 C16 C17 C18 -1(3) . .
C16 C17 C18 C19 2(4) . .
C17 C18 C19 C20 -2(3) . .
C17 C18 C19 C21 -179(2) . .
C16 N2 C20 C19 0.2(19) . .
Zn1 N2 C20 C19 -177.4(10) . .
C16 N2 C20 C24 179.6(10) . .
Zn1 N2 C20 C24 2.0(14) . .
C18 C19 C20 N2 0(2) . .
C21 C19 C20 N2 178.5(13) . .
C18 C19 C20 C24 -178.9(13) . .
C21 C19 C20 C24 -0.9(19) . .
C18 C19 C21 C22 175(2) . .
C20 C19 C21 C22 -3(3) . .
C19 C21 C22 C23 6(3) . .
C21 C22 C23 C25 177.2(19) . .
C21 C22 C23 C24 -5(3) . .
C27 N3 C24 C23 4.2(18) . .
Zn1 N3 C24 C23 174.2(11) . .
C27 N3 C24 C20 -177.8(10) . .
Zn1 N3 C24 C20 -7.8(12) . .
C25 C23 C24 N3 -3(2) . .
C22 C23 C24 N3 178.9(13) . .
C25 C23 C24 C20 179.4(13) . .
C22 C23 C24 C20 1(2) . .
N2 C20 C24 N3 4.1(15) . .
C19 C20 C24 N3 -176.5(11) . .
N2 C20 C24 C23 -177.9(12) . .
C19 C20 C24 C23 1.5(19) . .
C24 C23 C25 C26 2(3) . .
C22 C23 C25 C26 -180.0(19) . .
C23 C25 C26 C27 -2(3) . .
C24 N3 C27 C26 -5(2) . .
Zn1 N3 C27 C26 -173.2(13) . .
C25 C26 C27 N3 4(3) . .
C32 N4 C28 C29 0.0(19) . .
Zn2 N4 C28 C29 179.6(11) . .
N4 C28 C29 C30 3(3) . .
C28 C29 C30 C31 -7(5) . .
C29 C30 C31 C32 7(4) . .
C29 C30 C31 C33 -178(3) . .
C28 N4 C32 C32 -179.1(14) . 2_556
Zn2 N4 C32 C32 1.3(17) . 2_556
C28 N4 C32 C31 0.5(18) . .
Zn2 N4 C32 C31 -179.2(10) . .
C30 C31 C32 N4 -3(2) . .
C33 C31 C32 N4 -179.0(12) . .
C30 C31 C32 C32 176.2(17) . 2_556
C33 C31 C32 C32 1(2) . 2_556
C30 C31 C33 C33 -174(3) . 2_556
C32 C31 C33 C33 0(3) . 2_556

loop_
_platon_squeeze_void_nr
_platon_squeeze_void_average_x
_platon_squeeze_void_average_y
_platon_squeeze_void_average_z
_platon_squeeze_void_volume
_platon_squeeze_void_count_electrons
_platon_squeeze_void_content
1 -0.007 0.006 0.000 221 19 ' '
2 -0.013 0.506 0.000 221 19 ' '
3 0.000 0.973 0.500 9 1 ' '
4 0.500 0.473 0.500 9 1 ' '
